data_4305936
loop_
_publ_author_name
'Ming Xue'
'Shengqian Ma'
'Zhao Jin'
'Roxanna M. Schaffino'
'Guang-Shan Zhu'
'Emil B. Lobkovsky'
'Shi-Lun Qiu'
'Banglin Chen'

_publ_section_title
;
Robust Metal-Organic Framework Enforced by Triple-Framework
Interpenetration Exhibiting High H2 Storage Density
;
_journal_name_full 'Inorganic Chemistry'
_journal_page_first 6825
_journal_page_last 6828
_journal_paper_doi 10.1021/ic800854y
_journal_volume 47
_journal_year 2008
_chemical_formula_moiety 'C35 H27 N7 O9 Zn2'
_chemical_formula_sum 'C35 H27 N7 O9 Zn2'
_chemical_formula_weight 820.38
_chemical_melting_point ?
_chemical_name_systematic
; 
 ? 
;
_space_group_IT_number 1
_symmetry_cell_setting triclinic
_symmetry_space_group_name_Hall 'P 1'
_symmetry_space_group_name_H-M 'P 1'
_atom_sites_solution_hydrogens geom
_atom_sites_solution_primary direct
_atom_sites_solution_secondary difmap
_audit_creation_method SHELXL-97
_cell_angle_alpha 107.26(3)
_cell_angle_beta 107.06(3)
_cell_angle_gamma 90.65(3)
_cell_formula_units_Z 1
_cell_length_a 7.9273(16)
_cell_length_b 10.556(2)
_cell_length_c 13.155(3)
_cell_measurement_temperature 293(2)
_cell_volume 999.1(4)
_computing_cell_refinement 'Bruker SMART'
_computing_data_collection 'Bruker SMART'
_computing_data_reduction 'Bruker SANIT'
_computing_molecular_graphics SHELXP-97
_computing_publication_material SHELXTL
_computing_structure_refinement 'SHELXL-97 (Sheldrick, 1997)'
_computing_structure_solution 'SHELXS-97 (Sheldrick, 1990)'
_diffrn_ambient_temperature 293(2)
_diffrn_detector_area_resol_mean 9.00cm
_diffrn_measured_fraction_theta_full 0.991
_diffrn_measured_fraction_theta_max 0.991
_diffrn_measurement_device_type 'CCD area detector'
_diffrn_measurement_method 'phi and omega scans'
_diffrn_radiation_monochromator graphite
_diffrn_radiation_source 'fine-focus sealed tube'
_diffrn_radiation_type MoK\a
_diffrn_radiation_wavelength 0.71073
_diffrn_reflns_av_R_equivalents 0.0172
_diffrn_reflns_av_sigmaI/netI 0.0443
_diffrn_reflns_limit_h_max 9
_diffrn_reflns_limit_h_min -8
_diffrn_reflns_limit_k_max 12
_diffrn_reflns_limit_k_min -12
_diffrn_reflns_limit_l_max 15
_diffrn_reflns_limit_l_min -12
_diffrn_reflns_number 5170
_diffrn_reflns_theta_full 25.00
_diffrn_reflns_theta_max 25.00
_diffrn_reflns_theta_min 1.71
_diffrn_standards_decay_% 0
_diffrn_standards_interval_count 0
_diffrn_standards_interval_time .
_diffrn_standards_number 0
_exptl_absorpt_coefficient_mu 1.258
_exptl_absorpt_process_details SADABS
_exptl_crystal_colour red
_exptl_crystal_density_diffrn 1.363
_exptl_crystal_density_meas ?
_exptl_crystal_density_method 'not measured'
_exptl_crystal_description block
_exptl_crystal_F_000 418
_exptl_crystal_size_max 0.25
_exptl_crystal_size_mid 0.25
_exptl_crystal_size_min 0.16
_refine_diff_density_max 1.293
_refine_diff_density_min -0.856
_refine_diff_density_rms 0.151
_refine_ls_abs_structure_details 'Flack H D (1983), Acta Cryst. A39, 876-881'
_refine_ls_abs_structure_Flack 0.00
_refine_ls_extinction_method none
_refine_ls_goodness_of_fit_ref 1.005
_refine_ls_hydrogen_treatment mixed
_refine_ls_matrix_type full
_refine_ls_number_parameters 432
_refine_ls_number_reflns 4282
_refine_ls_number_restraints 76
_refine_ls_restrained_S_all 1.022
_refine_ls_R_factor_all 0.0765
_refine_ls_R_factor_gt 0.0686
_refine_ls_shift/su_max 2.249
_refine_ls_shift/su_mean 0.012
_refine_ls_structure_factor_coef Fsqd
_refine_ls_weighting_details 'calc w=1/[\s^2^(Fo^2^)+(0.1116P)^2^+4.7380P] where P=(Fo^2^+2Fc^2^)/3'
_refine_ls_weighting_scheme calc
_refine_ls_wR_factor_gt 0.1833
_refine_ls_wR_factor_ref 0.1952
_reflns_number_gt 3858
_reflns_number_total 4282
_reflns_threshold_expression >2sigma(I)
_cod_data_source_file ic800854y-file001_1.cif
_cod_data_source_block 1
_cod_depositor_comments
;
The following automatic conversions were performed:
'_symmetry_cell_setting' value 'Triclinic' changed to 'triclinic'
according to '/home/saulius/struct/CIF-dictionaries/cif_core.dic'
dictionary named 'cif_core.dic' version 2.4.1 from 2010-06-29.

Automatic conversion script
Id: cif_fix_enum 1527 2010-12-29 10:47:43Z saulius 

The following automatic conversions were performed:

'_chemical_melting_point' value 'not measured' was changed to '?' -
the value is undefined or not given.

Automatic conversion script
Id: cif_fix_values 1646 2011-03-28 12:23:43Z adriana 

The following automatic conversions were performed:

'_exptl_crystal_density_meas' value 'none' was changed to '?' - the
value is perceived as not measured.

Automatic conversion script
Id: cif_fix_values 3008 2015-01-20 13:52:24Z robertas 
;
_cod_original_cell_volume 999.1(3)
_cod_database_code 4305936

loop_
_symmetry_equiv_pos_as_xyz
'x, y, z'

loop_
_atom_site_label
_atom_site_type_symbol
_atom_site_fract_x
_atom_site_fract_y
_atom_site_fract_z
_atom_site_U_iso_or_equiv
_atom_site_adp_type
_atom_site_occupancy
_atom_site_symmetry_multiplicity
_atom_site_calc_flag
_atom_site_refinement_flags
_atom_site_disorder_assembly
_atom_site_disorder_group
Zn1 Zn 0.72617(12) 1.04537(9) 1.29817(8) 0.0286(4) Uani 1 1 d . . .
Zn2 Zn 0.38573(11) 0.87077(9) 1.17794(8) 0.0272(4) Uani 1 1 d . . .
O1 O 0.476(2) 0.9188(13) 1.0599(10) 0.039(3) Uani 1 1 d . . .
O2 O 0.740(2) 1.0499(15) 1.1474(11) 0.054(4) Uani 1 1 d . . .
O3 O 0.381(2) 0.8624(13) 0.3323(10) 0.042(3) Uani 1 1 d . . .
O4 O 0.627(2) 1.0060(18) 0.4159(12) 0.065(5) Uani 1 1 d . . .
O5 O 0.558(2) 0.7266(14) 1.1815(14) 0.055(4) Uani 1 1 d . . .
O6 O 0.8228(19) 0.8644(12) 1.2640(13) 0.044(3) Uani 1 1 d . . .
O7 O 1.299(2) 0.0539(14) 1.2067(12) 0.043(3) Uani 1 1 d . . .
O8 O 1.5502(19) 0.1824(12) 1.2953(11) 0.045(3) Uani 1 1 d . . .
C1 C 0.607(3) 0.983(2) 1.0564(16) 0.047(6) Uani 1 1 d . . .
C2 C 0.609(2) 0.994(2) 0.9532(12) 0.041(5) Uani 1 1 d . . .
C3 C 0.518(4) 0.912(2) 0.8567(18) 0.063(7) Uani 1 1 d . . .
H3 H 0.4498 0.8414 0.8594 0.076 Uiso 1 1 calc R . .
C4 C 0.508(4) 0.913(3) 0.7398(17) 0.073(8) Uani 1 1 d . . .
H4 H 0.4340 0.8482 0.6774 0.088 Uiso 1 1 calc R . .
C5 C 0.608(4) 1.011(3) 0.7255(18) 0.077(8) Uani 1 1 d . . .
C6 C 0.693(2) 1.0868(15) 0.8238(13) 0.067(5) Uani 1 1 d . . .
H6 H 0.7619 1.1585 0.8239 0.080 Uiso 1 1 calc R . .
C7 C 0.704(2) 1.0851(16) 0.9333(12) 0.064(4) Uani 1 1 d . . .
H7 H 0.7804 1.1506 0.9942 0.077 Uiso 1 1 calc R . .
C8 C 0.612(4) 1.009(3) 0.6250(18) 0.072(8) Uani 1 1 d . . .
H8 H 0.6933 1.0672 0.6181 0.086 Uiso 1 1 calc R . .
C9 C 0.498(4) 0.921(2) 0.5327(19) 0.065(7) Uani 1 1 d . . .
H9 H 0.4203 0.8596 0.5391 0.077 Uiso 1 1 calc R . .
C10 C 0.499(3) 0.9240(17) 0.4105(15) 0.034(5) Uani 1 1 d . . .
C11 C 0.721(3) 0.7506(16) 1.2205(15) 0.033(4) Uani 1 1 d . . .
C12 C 0.825(3) 0.6308(18) 1.2200(16) 0.043(5) Uani 1 1 d . . .
H12 H 0.7597 0.5479 1.1972 0.051 Uiso 1 1 calc R . .
C13 C 1.012(3) 0.634(2) 1.2511(19) 0.059(6) Uani 1 1 d . . .
H13 H 1.0819 0.7141 1.2712 0.071 Uiso 1 1 calc R . .
C14 C 1.091(3) 0.515(2) 1.2514(17) 0.062(7) Uani 1 1 d . . .
C15 C 0.998(3) 0.3868(19) 1.213(2) 0.059(6) Uani 1 1 d . . .
H15 H 0.8748 0.3727 1.1885 0.070 Uiso 1 1 calc R . .
C16 C 1.109(3) 0.278(2) 1.2150(18) 0.047(5) Uani 1 1 d . . .
H16 H 1.0494 0.1924 1.1817 0.057 Uiso 1 1 calc R . .
C17 C 1.285(3) 0.2859(18) 1.2587(19) 0.056(6) Uani 1 1 d . . .
C18 C 1.380(3) 0.168(2) 1.2528(15) 0.039(5) Uani 1 1 d . . .
C19 C 1.3697(19) 0.4116(14) 1.2873(14) 0.060(4) Uani 1 1 d . . .
H19 H 1.4930 0.4244 1.3098 0.073 Uiso 1 1 calc R . .
C20 C 1.272(2) 0.5208(14) 1.2828(14) 0.061(4) Uani 1 1 d . . .
H20 H 1.3351 0.6038 1.3028 0.074 Uiso 1 1 calc R . .
N1 N 0.1600(8) 0.7599(6) 1.0656(5) 0.044(4) Uani 1 1 d G . .
C21 C 0.1758(7) 0.6346(6) 0.9977(5) 0.054(4) Uani 1 1 d GU . .
H21 H 0.2872 0.6047 1.0037 0.065 Uiso 1 1 calc R . .
C22 C 0.0252(7) 0.5539(6) 0.9208(5) 0.055(4) Uani 1 1 d GU . .
H22 H 0.0357 0.4700 0.8753 0.067 Uiso 1 1 calc R . .
C23 C -0.1413(7) 0.5985(5) 0.9118(4) 0.062(5) Uani 1 1 d G . .
C24 C -0.1571(8) 0.7238(6) 0.9798(5) 0.074(7) Uani 1 1 d G . .
H24 H -0.2684 0.7536 0.9738 0.089 Uiso 1 1 calc R . .
C25 C -0.0064(8) 0.8045(6) 1.0566(5) 0.059(5) Uani 1 1 d G . .
H25 H -0.0170 0.8884 1.1021 0.071 Uiso 1 1 calc R . .
C26 C -0.3048(7) 0.5173(5) 0.8284(4) 0.044(3) Uani 1 1 d GU . .
N3 N -0.4673(7) 0.5688(6) 0.8185(5) 0.058(3) Uani 1 1 d GU . .
N4 N -0.6205(7) 0.4944(6) 0.7389(5) 0.091(5) Uani 1 1 d GU . .
C27 C -0.6111(7) 0.3684(5) 0.6693(4) 0.101(8) Uani 1 1 d G . .
N5 N -0.4486(7) 0.3169(5) 0.6793(5) 0.101(6) Uani 1 1 d GU . .
N6 N -0.2954(7) 0.3913(5) 0.7589(5) 0.066(3) Uani 1 1 d GU . .
C28 C -0.7490(7) 0.3126(5) 0.5793(4) 0.052(5) Uani 1 1 d G . .
C29 C -0.7325(7) 0.2026(6) 0.4943(5) 0.041(4) Uani 1 1 d G . .
H29 H -0.6206 0.1786 0.4927 0.049 Uiso 1 1 calc R . .
C30 C -0.8833(8) 0.1287(6) 0.4117(5) 0.037(4) Uani 1 1 d G . .
H30 H -0.8723 0.0551 0.3549 0.044 Uiso 1 1 calc R . .
N2 N -1.0506(7) 0.1646(6) 0.4141(5) 0.030(3) Uani 1 1 d G . .
C31 C -1.0670(7) 0.2745(7) 0.4991(6) 0.080(6) Uani 1 1 d GU . .
H31 H -1.1789 0.2986 0.5007 0.097 Uiso 1 1 calc R . .
C32 C -0.9162(7) 0.3485(6) 0.5817(5) 0.093(7) Uani 1 1 d GU . .
H32 H -0.9272 0.4220 0.6385 0.111 Uiso 1 1 calc R . .
N7 N 0.233(3) 0.200(2) 0.8937(19) 0.118(6) Uani 1 1 d DU . .
C35 C 0.366(4) 0.298(3) 0.956(3) 0.163(12) Uani 1 1 d DU . .
H35 H 0.3969 0.3329 1.0333 0.195 Uiso 1 1 calc R . .
C33 C 0.174(5) 0.118(4) 0.942(3) 0.177(13) Uani 1 1 d U . .
H33A H 0.0937 0.1620 0.9790 0.265 Uiso 1 1 calc R . .
H33B H 0.2735 0.0983 0.9949 0.265 Uiso 1 1 calc R . .
H33C H 0.1146 0.0372 0.8847 0.265 Uiso 1 1 calc R . .
O9 O 0.452(6) 0.341(2) 0.890(3) 0.236(14) Uani 1 1 d . . .
C34 C 0.184(6) 0.167(4) 0.776(3) 0.21(2) Uani 1 1 d . . .
H34A H 0.1243 0.2373 0.7536 0.318 Uiso 1 1 calc R . .
H34B H 0.1060 0.0854 0.7426 0.318 Uiso 1 1 calc R . .
H34C H 0.2882 0.1558 0.7529 0.318 Uiso 1 1 calc R . .

loop_
_atom_site_aniso_label
_atom_site_aniso_U_11
_atom_site_aniso_U_22
_atom_site_aniso_U_33
_atom_site_aniso_U_23
_atom_site_aniso_U_13
_atom_site_aniso_U_12
Zn1 0.0282(11) 0.0284(9) 0.0259(9) 0.0080(7) 0.0041(8) 0.0032(7)
Zn2 0.0224(10) 0.0257(8) 0.0242(9) 0.0016(7) 0.0002(7) 0.0008(7)
O1 0.055(9) 0.045(7) 0.026(6) 0.020(6) 0.016(7) 0.002(6)
O2 0.072(11) 0.067(10) 0.029(7) 0.021(7) 0.018(8) -0.002(8)
O3 0.049(9) 0.043(8) 0.022(7) 0.002(6) 0.001(6) -0.011(7)
O4 0.052(10) 0.095(12) 0.032(8) 0.002(7) 0.011(8) -0.017(9)
O5 0.040(10) 0.041(8) 0.087(12) 0.028(8) 0.017(9) 0.026(7)
O6 0.041(8) 0.023(6) 0.061(9) 0.006(6) 0.016(7) 0.014(6)
O7 0.036(8) 0.046(8) 0.046(8) 0.016(6) 0.008(6) 0.013(6)
O8 0.036(8) 0.029(7) 0.051(8) 0.000(6) 0.001(7) 0.003(6)
C1 0.055(14) 0.035(10) 0.038(10) 0.003(8) 0.002(9) 0.020(9)
C2 0.044(10) 0.069(12) 0.013(7) 0.022(7) 0.005(7) 0.007(9)
C3 0.087(18) 0.074(15) 0.044(13) 0.032(12) 0.029(12) 0.034(13)
C4 0.067(17) 0.11(2) 0.029(10) 0.022(12) -0.002(10) 0.020(14)
C5 0.10(2) 0.100(18) 0.023(10) 0.002(11) 0.017(11) 0.018(15)
C6 0.079(12) 0.061(9) 0.055(9) 0.019(7) 0.014(8) -0.030(8)
C7 0.074(11) 0.070(10) 0.035(7) 0.004(7) 0.013(7) -0.024(8)
C8 0.065(15) 0.11(2) 0.036(12) 0.014(12) 0.017(11) -0.007(14)
C9 0.11(2) 0.043(11) 0.067(14) 0.021(10) 0.059(14) 0.010(12)
C10 0.056(13) 0.036(9) 0.027(9) 0.016(8) 0.032(10) 0.008(9)
C11 0.036(11) 0.027(8) 0.045(11) 0.010(8) 0.026(9) 0.010(7)
C12 0.036(11) 0.040(10) 0.056(12) 0.017(9) 0.018(10) -0.007(8)
C13 0.060(15) 0.046(12) 0.059(13) 0.008(9) 0.009(11) -0.004(10)
C14 0.039(11) 0.082(15) 0.049(10) 0.015(10) -0.006(8) 0.040(11)
C15 0.042(11) 0.048(11) 0.109(18) 0.040(11) 0.043(12) 0.019(9)
C16 0.045(11) 0.048(11) 0.065(13) 0.029(9) 0.028(10) 0.039(9)
C17 0.049(13) 0.028(10) 0.079(16) 0.007(10) 0.010(12) 0.029(9)
C18 0.035(11) 0.042(11) 0.031(10) 0.009(8) -0.002(8) 0.012(9)
C19 0.034(8) 0.044(8) 0.090(11) 0.012(7) 0.008(7) 0.002(6)
C20 0.046(9) 0.038(7) 0.091(11) 0.016(7) 0.012(8) 0.006(6)
N1 0.057(11) 0.047(9) 0.015(7) -0.002(6) 0.005(7) 0.015(8)
C21 0.053(4) 0.054(4) 0.054(4) 0.0151(16) 0.0163(16) 0.0068(11)
C22 0.044(5) 0.044(5) 0.054(5) -0.008(4) 0.002(4) 0.011(4)
C23 0.042(13) 0.067(14) 0.059(11) 0.013(10) -0.004(9) 0.003(10)
C24 0.038(13) 0.054(12) 0.079(16) -0.029(11) -0.007(11) 0.011(9)
C25 0.032(10) 0.100(14) 0.039(10) 0.011(9) 0.013(8) -0.007(9)
C26 0.043(3) 0.043(3) 0.044(3) 0.0124(14) 0.0130(14) 0.0048(11)
N3 0.039(5) 0.047(5) 0.061(5) -0.007(4) 0.000(4) 0.001(4)
N4 0.080(7) 0.087(7) 0.094(7) 0.013(5) 0.023(5) 0.010(5)
C27 0.093(16) 0.084(14) 0.089(14) -0.008(11) 0.007(12) 0.047(12)
N5 0.094(7) 0.095(7) 0.103(7) 0.026(5) 0.019(5) 0.009(5)
N6 0.049(5) 0.049(5) 0.071(5) 0.002(4) -0.004(4) 0.004(4)
C28 0.036(10) 0.034(9) 0.041(8) -0.031(7) -0.013(7) 0.005(8)
C29 0.023(9) 0.050(9) 0.044(10) 0.008(8) 0.009(8) -0.002(7)
C30 0.030(9) 0.015(5) 0.043(8) -0.009(5) -0.006(7) 0.011(5)
N2 0.013(6) 0.015(6) 0.046(8) -0.003(5) -0.002(6) -0.007(5)
C31 0.080(6) 0.080(6) 0.080(6) 0.024(2) 0.025(2) 0.0091(12)
C32 0.085(8) 0.087(8) 0.091(8) 0.014(5) 0.020(5) 0.014(5)
N7 0.115(8) 0.120(8) 0.119(8) 0.041(5) 0.031(5) 0.023(5)
C35 0.163(12) 0.162(12) 0.163(12) 0.051(4) 0.050(4) 0.0177(17)
C33 0.177(13) 0.177(13) 0.177(13) 0.056(4) 0.055(4) 0.0192(17)
O9 0.30(4) 0.12(2) 0.22(3) 0.030(19) 0.01(3) 0.01(2)
C34 0.36(7) 0.23(4) 0.12(2) 0.12(3) 0.12(3) 0.09(4)

loop_
_atom_type_symbol
_atom_type_description
_atom_type_scat_dispersion_real
_atom_type_scat_dispersion_imag
_atom_type_scat_source
C C 0.0033 0.0016 'International Tables Vol C Tables 4.2.6.8 and 6.1.1.4'
H H 0.0000 0.0000 'International Tables Vol C Tables 4.2.6.8 and 6.1.1.4'
N N 0.0061 0.0033 'International Tables Vol C Tables 4.2.6.8 and 6.1.1.4'
O O 0.0106 0.0060 'International Tables Vol C Tables 4.2.6.8 and 6.1.1.4'
Zn Zn 0.2839 1.4301 'International Tables Vol C Tables 4.2.6.8 and 6.1.1.4'

loop_
_geom_angle_atom_site_label_1
_geom_angle_atom_site_label_2
_geom_angle_atom_site_label_3
_geom_angle
_geom_angle_site_symmetry_1
_geom_angle_site_symmetry_3
_geom_angle_publ_flag
O8 Zn1 O2 89.6(6) 1_465 . ?
O8 Zn1 O6 159.4(6) 1_465 . ?
O2 Zn1 O6 86.8(6) . . ?
O8 Zn1 N2 99.8(5) 1_465 1_766 ?
O2 Zn1 N2 104.7(6) . 1_766 ?
O6 Zn1 N2 100.7(5) . 1_766 ?
O8 Zn1 O4 84.5(7) 1_465 1_556 ?
O2 Zn1 O4 160.1(6) . 1_556 ?
O6 Zn1 O4 92.0(7) . 1_556 ?
N2 Zn1 O4 95.0(5) 1_766 1_556 ?
O8 Zn1 Zn2 78.9(4) 1_465 . ?
O2 Zn1 Zn2 88.4(5) . . ?
O6 Zn1 Zn2 80.7(4) . . ?
N2 Zn1 Zn2 166.8(3) 1_766 . ?
O4 Zn1 Zn2 71.8(5) 1_556 . ?
O7 Zn2 N1 99.6(5) 1_465 . ?
O7 Zn2 O5 159.3(6) 1_465 . ?
N1 Zn2 O5 100.8(5) . . ?
O7 Zn2 O3 91.6(5) 1_465 1_556 ?
N1 Zn2 O3 105.5(5) . 1_556 ?
O5 Zn2 O3 86.1(6) . 1_556 ?
O7 Zn2 O1 85.5(5) 1_465 . ?
N1 Zn2 O1 95.2(5) . . ?
O5 Zn2 O1 89.4(6) . . ?
O3 Zn2 O1 159.3(5) 1_556 . ?
O7 Zn2 Zn1 78.8(5) 1_465 . ?
N1 Zn2 Zn1 167.29(19) . . ?
O5 Zn2 Zn1 80.6(5) . . ?
O3 Zn2 Zn1 87.2(4) 1_556 . ?
O1 Zn2 Zn1 72.1(4) . . ?
C1 O1 Zn2 138.7(13) . . ?
C1 O2 Zn1 117.2(14) . . ?
C10 O3 Zn2 116.7(11) . 1_554 ?
C10 O4 Zn1 134.1(12) . 1_554 ?
C11 O5 Zn2 124.2(13) . . ?
C11 O6 Zn1 123.3(12) . . ?
C18 O7 Zn2 131.8(14) . 1_645 ?
C18 O8 Zn1 130.5(12) . 1_645 ?
O1 C1 O2 123.5(18) . . ?
O1 C1 C2 119.0(19) . . ?
O2 C1 C2 117(2) . . ?
C3 C2 C7 107.1(16) . . ?
C3 C2 C1 124(2) . . ?
C7 C2 C1 128.8(18) . . ?
C2 C3 C4 129(3) . . ?
C5 C4 C3 120.5(19) . . ?
C6 C5 C8 133(3) . . ?
C6 C5 C4 105.8(17) . . ?
C8 C5 C4 121(2) . . ?
C5 C6 C7 133.9(18) . . ?
C2 C7 C6 123.4(14) . . ?
C5 C8 C9 120(3) . . ?
C8 C9 C10 119(2) . . ?
O3 C10 O4 129.2(15) . . ?
O3 C10 C9 117.9(16) . . ?
O4 C10 C9 112.6(18) . . ?
O5 C11 O6 130.6(17) . . ?
O5 C11 C12 116.2(16) . . ?
O6 C11 C12 113.2(17) . . ?
C13 C12 C11 125.6(17) . . ?
C14 C13 C12 120(2) . . ?
C20 C14 C15 116.2(14) . . ?
C20 C14 C13 119(2) . . ?
C15 C14 C13 125.0(17) . . ?
C14 C15 C16 115.2(16) . . ?
C17 C16 C15 128(2) . . ?
C16 C17 C19 113.7(16) . . ?
C16 C17 C18 122(2) . . ?
C19 C17 C18 122.4(19) . . ?
O7 C18 O8 119.9(17) . . ?
O7 C18 C17 120.8(19) . . ?
O8 C18 C17 119.2(19) . . ?
C17 C19 C20 120.5(14) . . ?
C14 C20 C19 125.2(16) . . ?
C21 N1 C25 120.0 . . ?
C21 N1 Zn2 117.7(2) . . ?
C25 N1 Zn2 122.3(2) . . ?
C22 C21 N1 120.0 . . ?
C21 C22 C23 120.0 . . ?
C24 C23 C22 120.0 . . ?
C24 C23 C26 118.2 . . ?
C22 C23 C26 121.7 . . ?
C23 C24 C25 120.0 . . ?
C24 C25 N1 120.0 . . ?
N3 C26 N6 120.0 . . ?
N3 C26 C23 119.7 . . ?
N6 C26 C23 120.2 . . ?
C26 N3 N4 120.0 . . ?
N3 N4 C27 120.0 . . ?
C28 C27 N5 120.0 . . ?
C28 C27 N4 118.4 . . ?
N5 C27 N4 120.0 . . ?
C27 N5 N6 120.0 . . ?
N5 N6 C26 120.0 . . ?
C27 C28 C29 120.5 . . ?
C27 C28 C32 118.3 . . ?
C29 C28 C32 120.0 . . ?
C28 C29 C30 120.0 . . ?
N2 C30 C29 120.0 . . ?
C30 N2 C31 120.0 . . ?
C30 N2 Zn1 119.54(19) . 1_344 ?
C31 N2 Zn1 120.29(19) . 1_344 ?
C32 C31 N2 120.0 . . ?
C31 C32 C28 120.0 . . ?
C35 N7 C33 120(3) . . ?
C35 N7 C34 118(3) . . ?
C33 N7 C34 120(3) . . ?
N7 C35 O9 112(3) . . ?

loop_
_geom_bond_atom_site_label_1
_geom_bond_atom_site_label_2
_geom_bond_distance
_geom_bond_site_symmetry_2
_geom_bond_publ_flag
Zn1 O8 2.022(13) 1_465 ?
Zn1 O2 2.034(12) . ?
Zn1 O6 2.041(12) . ?
Zn1 N2 2.066(5) 1_766 ?
Zn1 O4 2.069(14) 1_556 ?
Zn1 Zn2 2.9722(18) . ?
Zn2 O7 2.024(14) 1_465 ?
Zn2 N1 2.032(5) . ?
Zn2 O5 2.060(13) . ?
Zn2 O3 2.068(12) 1_556 ?
Zn2 O1 2.073(11) . ?
O1 C1 1.25(3) . ?
O2 C1 1.34(3) . ?
O3 C10 1.17(2) . ?
O3 Zn2 2.068(12) 1_554 ?
O4 C10 1.30(2) . ?
O4 Zn1 2.069(14) 1_554 ?
O5 C11 1.23(3) . ?
O6 C11 1.31(2) . ?
O7 C18 1.24(3) . ?
O7 Zn2 2.024(14) 1_645 ?
O8 C18 1.29(2) . ?
O8 Zn1 2.022(13) 1_645 ?
C1 C2 1.40(2) . ?
C2 C3 1.30(3) . ?
C2 C7 1.34(2) . ?
C3 C4 1.52(3) . ?
C4 C5 1.38(2) . ?
C5 C6 1.27(3) . ?
C5 C8 1.32(3) . ?
C6 C7 1.423(19) . ?
C8 C9 1.35(4) . ?
C9 C10 1.62(2) . ?
C11 C12 1.51(3) . ?
C12 C13 1.41(3) . ?
C13 C14 1.41(3) . ?
C14 C20 1.36(2) . ?
C14 C15 1.41(2) . ?
C15 C16 1.45(2) . ?
C16 C17 1.34(3) . ?
C17 C19 1.37(2) . ?
C17 C18 1.46(3) . ?
C19 C20 1.40(2) . ?
N1 C21 1.3900 . ?
N1 C25 1.3900 . ?
C21 C22 1.3900 . ?
C22 C23 1.3900 . ?
C23 C24 1.3900 . ?
C23 C26 1.4832 . ?
C24 C25 1.3900 . ?
C26 N3 1.3900 . ?
C26 N6 1.3900 . ?
N3 N4 1.3900 . ?
N4 C27 1.3900 . ?
C27 C28 1.3252 . ?
C27 N5 1.3900 . ?
N5 N6 1.3900 . ?
C28 C29 1.3900 . ?
C28 C32 1.3900 . ?
C29 C30 1.3900 . ?
C30 N2 1.3900 . ?
N2 C31 1.3900 . ?
N2 Zn1 2.066(5) 1_344 ?
C31 C32 1.3900 . ?
N7 C35 1.342(19) . ?
N7 C33 1.36(4) . ?
N7 C34 1.41(3) . ?
C35 O9 1.41(4) . ?
